data_2219739
loop_
_publ_author_name
'\"Ozel G\"uven, \"Ozden'
'Tahtac\?i, Hakan'
'Coles, Simon J.'
'H\"okelek, Tuncer'

_publ_section_title
;
 1-[2-(4-Bromobenzyloxy)-2-phenylethyl]-1<i>H</i>-1,2,4-triazole
;
_journal_coeditor_code XU2450
_journal_issue 10
_journal_name_full 'Acta Crystallographica Section E'
_journal_page_first o1914
_journal_page_last o1915
_journal_paper_doi 10.1107/S1600536808027748
_journal_volume 64
_journal_year 2008
_chemical_formula_iupac 'C17 H16 Br N3 O'
_chemical_formula_moiety 'C17 H16 Br N3 O'
_chemical_formula_sum 'C17 H16 Br N3 O'
_chemical_formula_weight 358.24
_chemical_name_systematic
;
1-[2-(4-Bromobenzyloxy)-2-phenylethyl]-1<i>H</i>-1,2,4-triazole
;
_space_group_IT_number 14
_symmetry_cell_setting monoclinic
_symmetry_space_group_name_Hall '-P 2yn'
_symmetry_space_group_name_H-M 'P 1 21/n 1'
_atom_sites_solution_hydrogens geom
_atom_sites_solution_primary direct
_atom_sites_solution_secondary difmap
_audit_creation_method SHELXL-97
_cell_angle_alpha 90.00
_cell_angle_beta 100.3170(10)
_cell_angle_gamma 90.00
_cell_formula_units_Z 4
_cell_length_a 10.2070(2)
_cell_length_b 13.7948(3)
_cell_length_c 11.4007(2)
_cell_measurement_reflns_used 3224
_cell_measurement_temperature 120(2)
_cell_measurement_theta_max 27.485
_cell_measurement_theta_min 2.910
_cell_volume 1579.30(5)
_computing_cell_refinement 'DENZO (Otwinowski & Minor, 1997) and COLLECT (Hooft, 1998)'
_computing_data_collection 'COLLECT (Hooft, 1998)'
_computing_data_reduction 'DENZO (Otwinowski & Minor, 1997) and COLLECT (Hooft, 1998)'
_computing_molecular_graphics 'Ortep-3 for Windows (Farrugia, 1997)'
_computing_publication_material 'WinGX publication routines (Farrugia, 1999) and PLATON (Spek, 2003)'
_computing_structure_refinement 'SHELXL97 (Sheldrick, 2008)'
_computing_structure_solution 'SHELXS97 (Sheldrick, 2008)'
_diffrn_ambient_temperature 120(2)
_diffrn_detector_area_resol_mean 9.091
_diffrn_measured_fraction_theta_full 0.998
_diffrn_measured_fraction_theta_max 0.998
_diffrn_measurement_device_type 'Bruker--Nonius Kappa CCD diffractometer'
_diffrn_measurement_method '\f & \w scans'
_diffrn_radiation_monochromator graphite
_diffrn_radiation_source 'fine-focus sealed tube'
_diffrn_radiation_type MoK\a
_diffrn_radiation_wavelength 0.71073
_diffrn_reflns_av_R_equivalents 0.0505
_diffrn_reflns_av_sigmaI/netI 0.0448
_diffrn_reflns_limit_h_max 12
_diffrn_reflns_limit_h_min -13
_diffrn_reflns_limit_k_max 17
_diffrn_reflns_limit_k_min -17
_diffrn_reflns_limit_l_max 14
_diffrn_reflns_limit_l_min -14
_diffrn_reflns_number 18914
_diffrn_reflns_theta_full 27.50
_diffrn_reflns_theta_max 27.50
_diffrn_reflns_theta_min 3.30
_exptl_absorpt_coefficient_mu 2.608
_exptl_absorpt_correction_T_max 0.590
_exptl_absorpt_correction_T_min 0.400
_exptl_absorpt_correction_type multi-scan
_exptl_absorpt_process_details '(SADABS; Sheldrick, 2007)'
_exptl_crystal_colour colorless
_exptl_crystal_density_diffrn 1.507
_exptl_crystal_density_method 'not measured'
_exptl_crystal_description block
_exptl_crystal_F_000 728
_exptl_crystal_size_max 0.38
_exptl_crystal_size_mid 0.30
_exptl_crystal_size_min 0.20
_refine_diff_density_max 0.277
_refine_diff_density_min -0.528
_refine_ls_extinction_method none
_refine_ls_goodness_of_fit_ref 1.050
_refine_ls_hydrogen_treatment constr
_refine_ls_matrix_type full
_refine_ls_number_parameters 199
_refine_ls_number_reflns 3617
_refine_ls_number_restraints 0
_refine_ls_restrained_S_all 1.050
_refine_ls_R_factor_all 0.0533
_refine_ls_R_factor_gt 0.0365
_refine_ls_shift/su_max 0.000
_refine_ls_shift/su_mean 0.000
_refine_ls_structure_factor_coef Fsqd
_refine_ls_weighting_details 'calc w=1/[\s^2^(Fo^2^)+(0.0282P)^2^+1.0904P] where P=(Fo^2^+2Fc^2^)/3'
_refine_ls_weighting_scheme calc
_refine_ls_wR_factor_gt 0.0762
_refine_ls_wR_factor_ref 0.0822
_reflns_number_gt 2901
_reflns_number_total 3617
_reflns_threshold_expression I>2\s(I)
_cod_data_source_file xu2450.cif
_cod_data_source_block I
_cod_original_cell_volume 1579.31(5)
_cod_original_sg_symbol_H-M 'P 21/n'
_cod_database_code 2219739
_cod_database_fobs_code 2219739

loop_
_symmetry_equiv_pos_as_xyz
'x, y, z'
'-x+1/2, y+1/2, -z+1/2'
'-x, -y, -z'
'x-1/2, -y-1/2, z-1/2'

loop_
_atom_site_type_symbol
_atom_site_label
_atom_site_fract_x
_atom_site_fract_y
_atom_site_fract_z
_atom_site_U_iso_or_equiv
_atom_site_adp_type
_atom_site_calc_flag
_atom_site_refinement_flags
_atom_site_occupancy
Br Br 0.01308(3) 0.204749(18) 0.24099(2) 0.03377(10) Uani d . 1
O O 0.23831(15) 0.48903(11) 0.72395(13) 0.0219(3) Uani d . 1
N N1 0.43625(18) 0.62535(13) 0.70844(15) 0.0209(4) Uani d . 1
N N2 0.4116(2) 0.71851(14) 0.67091(18) 0.0262(4) Uani d . 1
N N3 0.4832(2) 0.62873(15) 0.52812(17) 0.0264(4) Uani d . 1
C C1 0.4421(2) 0.71587(17) 0.5630(2) 0.0260(5) Uani d . 1
H H1 0.4357 0.7703 0.5141 0.031 Uiso calc R 1
C C2 0.4777(2) 0.57391(17) 0.62277(19) 0.0250(5) Uani d . 1
H H2 0.4998 0.5085 0.6287 0.030 Uiso calc R 1
C C3 0.4052(2) 0.59254(17) 0.82170(18) 0.0230(5) Uani d . 1
H H3A 0.4249 0.6441 0.8800 0.028 Uiso calc R 1
H H3B 0.4615 0.5377 0.8500 0.028 Uiso calc R 1
C C4 0.2599(2) 0.56308(16) 0.81142(18) 0.0209(5) Uani d . 1
H H4 0.2028 0.6187 0.7839 0.025 Uiso calc R 1
C C5 0.2348(2) 0.53134(16) 0.93291(18) 0.0203(5) Uani d . 1
C C6 0.2718(2) 0.43995(17) 0.9773(2) 0.0264(5) Uani d . 1
H H6 0.3090 0.3959 0.9308 0.032 Uiso calc R 1
C C7 0.2536(2) 0.41385(19) 1.0911(2) 0.0292(5) Uani d . 1
H H7 0.2780 0.3523 1.1202 0.035 Uiso calc R 1
C C8 0.1994(3) 0.47886(19) 1.1609(2) 0.0306(6) Uani d . 1
H H8 0.1876 0.4614 1.2371 0.037 Uiso calc R 1
C C9 0.1627(3) 0.57037(19) 1.1170(2) 0.0323(6) Uani d . 1
H H9 0.1269 0.6147 1.1640 0.039 Uiso calc R 1
C C10 0.1791(2) 0.59612(18) 1.0031(2) 0.0263(5) Uani d . 1
H H10 0.1527 0.6572 0.9734 0.032 Uiso calc R 1
C C11 0.1027(2) 0.45894(17) 0.69514(19) 0.0220(5) Uani d . 1
H H11A 0.0452 0.5153 0.6806 0.026 Uiso calc R 1
H H11B 0.0788 0.4230 0.7613 0.026 Uiso calc R 1
C C12 0.0843(2) 0.39583(16) 0.58547(18) 0.0199(5) Uani d . 1
C C13 0.1877(2) 0.37627(17) 0.52494(19) 0.0224(5) Uani d . 1
H H13 0.2718 0.4021 0.5525 0.027 Uiso calc R 1
C C14 0.1669(2) 0.31831(17) 0.42329(19) 0.0240(5) Uani d . 1
H H14 0.2367 0.3050 0.3833 0.029 Uiso calc R 1
C C15 0.0416(2) 0.28084(16) 0.38240(19) 0.0242(5) Uani d . 1
C C16 -0.0634(2) 0.30004(17) 0.4409(2) 0.0247(5) Uani d . 1
H H16 -0.1475 0.2748 0.4125 0.030 Uiso calc R 1
C C17 -0.0413(2) 0.35727(17) 0.54222(19) 0.0225(5) Uani d . 1
H H17 -0.1114 0.3702 0.5820 0.027 Uiso calc R 1

loop_
_atom_site_aniso_label
_atom_site_aniso_U_11
_atom_site_aniso_U_22
_atom_site_aniso_U_33
_atom_site_aniso_U_12
_atom_site_aniso_U_13
_atom_site_aniso_U_23
Br 0.04619(18) 0.02724(15) 0.02419(14) -0.00004(12) -0.00363(11) -0.00854(10)
O 0.0210(8) 0.0264(8) 0.0189(7) -0.0031(7) 0.0056(6) -0.0072(6)
N1 0.0236(10) 0.0210(10) 0.0190(9) -0.0032(8) 0.0061(8) 0.0008(8)
N2 0.0307(11) 0.0202(10) 0.0295(10) -0.0027(8) 0.0105(9) 0.0003(8)
N3 0.0287(11) 0.0280(11) 0.0247(10) 0.0014(9) 0.0107(8) 0.0027(8)
C1 0.0263(12) 0.0263(13) 0.0274(12) 0.0006(10) 0.0102(10) 0.0078(10)
C2 0.0322(13) 0.0219(12) 0.0222(11) 0.0022(10) 0.0082(10) 0.0008(9)
C3 0.0273(12) 0.0274(12) 0.0143(10) -0.0054(10) 0.0040(9) -0.0010(9)
C4 0.0250(12) 0.0220(11) 0.0165(10) -0.0026(9) 0.0059(9) -0.0032(9)
C5 0.0196(11) 0.0245(12) 0.0166(10) -0.0050(9) 0.0026(9) -0.0037(9)
C6 0.0304(13) 0.0241(12) 0.0247(11) 0.0010(10) 0.0047(10) -0.0028(10)
C7 0.0306(13) 0.0290(13) 0.0261(12) -0.0018(11) 0.0002(10) 0.0080(10)
C8 0.0322(14) 0.0404(15) 0.0207(11) -0.0049(12) 0.0084(10) 0.0043(11)
C9 0.0379(15) 0.0354(14) 0.0270(12) 0.0019(12) 0.0150(11) -0.0017(11)
C10 0.0315(13) 0.0244(12) 0.0247(11) -0.0008(10) 0.0097(10) 0.0010(10)
C11 0.0217(11) 0.0250(12) 0.0197(11) -0.0049(9) 0.0047(9) -0.0017(9)
C12 0.0251(12) 0.0189(11) 0.0156(10) 0.0004(9) 0.0033(9) 0.0027(8)
C13 0.0232(12) 0.0238(12) 0.0196(10) -0.0020(9) 0.0018(9) -0.0013(9)
C14 0.0276(12) 0.0247(12) 0.0201(11) 0.0017(10) 0.0053(10) 0.0003(9)
C15 0.0345(13) 0.0185(11) 0.0176(10) -0.0005(10) -0.0009(10) 0.0012(9)
C16 0.0244(12) 0.0233(12) 0.0236(11) -0.0056(10) -0.0034(9) 0.0044(10)
C17 0.0217(12) 0.0233(12) 0.0229(11) 0.0000(9) 0.0048(9) 0.0042(9)

loop_
_atom_type_symbol
_atom_type_description
_atom_type_scat_dispersion_real
_atom_type_scat_dispersion_imag
_atom_type_scat_source
C C 0.0030 0.0020 'International Tables Vol C Tables 4.2.6.8 and 6.1.1.4'
H H 0.0000 0.0000 'International Tables Vol C Tables 4.2.6.8 and 6.1.1.4'
Br Br -0.2900 2.4600 'International Tables Vol C Tables 4.2.6.8 and 6.1.1.4'
N N 0.0060 0.0030 'International Tables Vol C Tables 4.2.6.8 and 6.1.1.4'
O O 0.0110 0.0060 'International Tables Vol C Tables 4.2.6.8 and 6.1.1.4'

loop_
_geom_angle_atom_site_label_1
_geom_angle_atom_site_label_2
_geom_angle_atom_site_label_3
_geom_angle
C4 O C11 113.20(16)
C2 N1 N2 109.63(18)
C2 N1 C3 129.13(19)
N2 N1 C3 120.95(18)
C1 N2 N1 101.85(19)
C2 N3 C1 101.93(19)
N2 C1 N3 115.7(2)
N2 C1 H1 122.2
N3 C1 H1 122.2
N3 C2 N1 110.9(2)
N3 C2 H2 124.5
N1 C2 H2 124.5
N1 C3 C4 112.24(18)
N1 C3 H3A 109.2
C4 C3 H3A 109.2
N1 C3 H3B 109.2
C4 C3 H3B 109.2
H3A C3 H3B 107.9
O C4 C5 113.84(18)
O C4 C3 105.84(17)
C5 C4 C3 109.14(18)
O C4 H4 109.3
C5 C4 H4 109.3
C3 C4 H4 109.3
C6 C5 C10 119.3(2)
C6 C5 C4 121.1(2)
C10 C5 C4 119.6(2)
C5 C6 C7 120.2(2)
C5 C6 H6 119.9
C7 C6 H6 119.9
C8 C7 C6 120.3(2)
C8 C7 H7 119.8
C6 C7 H7 119.8
C7 C8 C9 119.6(2)
C7 C8 H8 120.2
C9 C8 H8 120.2
C8 C9 C10 120.2(2)
C8 C9 H9 119.9
C10 C9 H9 119.9
C9 C10 C5 120.4(2)
C9 C10 H10 119.8
C5 C10 H10 119.8
O C11 C12 109.32(18)
O C11 H11A 109.8
C12 C11 H11A 109.8
O C11 H11B 109.8
C12 C11 H11B 109.8
H11A C11 H11B 108.3
C13 C12 C17 118.9(2)
C13 C12 C11 122.1(2)
C17 C12 C11 118.9(2)
C12 C13 C14 120.6(2)
C12 C13 H13 119.7
C14 C13 H13 119.7
C15 C14 C13 119.3(2)
C15 C14 H14 120.3
C13 C14 H14 120.3
C14 C15 C16 121.0(2)
C14 C15 Br 118.98(18)
C16 C15 Br 119.97(18)
C17 C16 C15 119.1(2)
C17 C16 H16 120.4
C15 C16 H16 120.4
C16 C17 C12 121.0(2)
C16 C17 H17 119.5
C12 C17 H17 119.5

loop_
_geom_bond_atom_site_label_1
_geom_bond_atom_site_label_2
_geom_bond_distance
Br C15 1.902(2)
O C4 1.417(3)
O C11 1.426(3)
N1 C2 1.336(3)
N1 N2 1.363(3)
N1 C3 1.456(3)
N2 C1 1.323(3)
N3 C2 1.327(3)
C12 C13 1.387(3)
C12 C11 1.507(3)
C13 C14 1.393(3)
C13 H13 0.9300
C14 H14 0.9300
C15 C14 1.381(3)
C15 C16 1.385(3)
C16 C17 1.384(3)
C16 H16 0.9300
C17 C12 1.394(3)
C17 H17 0.9300
C1 N3 1.356(3)
C1 H1 0.9300
C2 H2 0.9300
C3 C4 1.523(3)
C3 H3A 0.9700
C3 H3B 0.9700
C4 C5 1.517(3)
C4 H4 0.9800
C5 C10 1.387(3)
C6 C5 1.386(3)
C6 C7 1.390(3)
C6 H6 0.9300
C7 H7 0.9300
C8 C7 1.379(4)
C8 C9 1.385(4)
C8 H8 0.9300
C9 H9 0.9300
C10 C9 1.385(3)
C10 H10 0.9300
C11 H11A 0.9700
C11 H11B 0.9700

loop_
_geom_hbond_atom_site_label_D
_geom_hbond_atom_site_label_H
_geom_hbond_atom_site_label_A
_geom_hbond_site_symmetry_A
_geom_hbond_distance_DH
_geom_hbond_distance_HA
_geom_hbond_distance_DA
_geom_hbond_angle_DHA
_geom_hbond_publ_flag
C13 H13 O . 0.93 2.37 2.723(3) 102.00 yes
C11 H11A Cg3 3_655 0.97 2.84 3.687(2) 146.63 yes

loop_
_geom_torsion_atom_site_label_1
_geom_torsion_atom_site_label_2
_geom_torsion_atom_site_label_3
_geom_torsion_atom_site_label_4
_geom_torsion
C11 O C4 C5 65.5(2)
C11 O C4 C3 -174.60(17)
C4 O C11 C12 168.62(17)
C2 N1 N2 C1 -0.5(2)
C3 N1 N2 C1 -174.8(2)
N2 N1 C2 N3 0.4(3)
C3 N1 C2 N3 174.1(2)
N2 N1 C3 C4 83.5(2)
C2 N1 C3 C4 -89.6(3)
N1 N2 C1 N3 0.4(3)
C1 N3 C2 N1 -0.1(3)
N2 C1 N3 C2 -0.2(3)
N1 C3 C4 O 58.0(2)
N1 C3 C4 C5 -179.15(18)
O C4 C5 C6 38.9(3)
O C4 C5 C10 -143.9(2)
C3 C4 C5 C6 -79.1(3)
C3 C4 C5 C10 98.1(2)
C6 C5 C10 C9 1.1(4)
C4 C5 C10 C9 -176.2(2)
C7 C6 C5 C10 -0.2(3)
C7 C6 C5 C4 177.1(2)
C5 C6 C7 C8 -0.5(4)
C9 C8 C7 C6 0.3(4)
C7 C8 C9 C10 0.6(4)
C5 C10 C9 C8 -1.3(4)
C13 C12 C11 O -1.9(3)
C17 C12 C11 O 179.24(19)
C11 C12 C13 C14 -179.4(2)
C17 C12 C13 C14 -0.6(3)
C12 C13 C14 C15 0.5(3)
Br C15 C14 C13 178.28(17)
C16 C15 C14 C13 0.0(3)
Br C15 C16 C17 -178.62(17)
C14 C15 C16 C17 -0.4(3)
C15 C16 C17 C12 0.2(3)
C16 C17 C12 C11 179.1(2)
C16 C17 C12 C13 0.3(3)
